data_7223432
loop_
_publ_author_name
'Balakrishnan, C.'
'M, Theetharappan'
'Natarajan, Satheesh'
'S, Thalamuthu'
'M A, Neelakantan'

_publ_section_title
;
 Fluorescence response of a thiazolidine carboxylic acid derivative for
 the selective and nanomolar detection of Zn(II) ions: quantum chemical
 calculations and application in real samples
;
_journal_name_full 'RSC Adv.'
_journal_paper_doi 10.1039/C5RA21277D
_journal_year 2015
_chemical_compound_source -
_chemical_formula_moiety '(C13 H16 N1 O4) + 0.333(C1 H4 O)'
_chemical_formula_sum 'C13.33 H17.33 N O4.33 S'
_chemical_formula_weight 293.01
_chemical_melting_point 433
_chemical_name_systematic o-vanillylidene-D-Penicillamine
_space_group_IT_number 143
_symmetry_cell_setting trigonal
_symmetry_space_group_name_Hall 'P 3'
_symmetry_space_group_name_H-M 'P 3'
_atom_sites_solution_hydrogens geom
_atom_sites_solution_primary direct
_atom_sites_solution_secondary difmap
_audit_creation_method SHELXL-97
_audit_update_record
;
2014-12-12 deposited with the CCDC.
2015-12-07 downloaded from the CCDC.
;
_cell_angle_alpha 90.00
_cell_angle_beta 90.00
_cell_angle_gamma 120.00
_cell_formula_units_Z 3
_cell_length_a 14.014(2)
_cell_length_b 14.014(2)
_cell_length_c 6.4750(10)
_cell_measurement_reflns_used 1621
_cell_measurement_temperature 293(2)
_cell_measurement_theta_max 20.1
_cell_measurement_theta_min 2.8
_cell_volume 1101.3(3)
_computing_cell_refinement 'APEX2/SAINT (Bruker, 2004)'
_computing_data_collection 'APEX2 (Bruker, 2004)'
_computing_data_reduction 'SAINT/XPREP (Bruker, 2004)'
_computing_molecular_graphics 'ORTEP3 (Farrugia, 1997) and Mercury (Bruno et al., 2002)'
_computing_publication_material 'SHELXL-97 (Sheldrick, 2008)'
_computing_structure_refinement 'SHELXL-97 (Sheldrick, 2008)'
_computing_structure_solution 'SIR92 (Altornare et al., 1993)'
_diffrn_ambient_temperature 293(2)
_diffrn_measured_fraction_theta_full 0.990
_diffrn_measured_fraction_theta_max 0.990
_diffrn_measurement_device_type 'Bruker axs kappa apex2 CCD Diffractometer'
_diffrn_measurement_method '\w and \f scan'
_diffrn_radiation_monochromator graphite
_diffrn_radiation_source 'fine-focus sealed tube'
_diffrn_radiation_type MoK\a
_diffrn_radiation_wavelength 0.71073
_diffrn_reflns_av_R_equivalents 0.0279
_diffrn_reflns_av_sigmaI/netI 0.0356
_diffrn_reflns_limit_h_max 15
_diffrn_reflns_limit_h_min -15
_diffrn_reflns_limit_k_max 15
_diffrn_reflns_limit_k_min -15
_diffrn_reflns_limit_l_max 6
_diffrn_reflns_limit_l_min -6
_diffrn_reflns_number 4700
_diffrn_reflns_theta_full 22.83
_diffrn_reflns_theta_max 22.83
_diffrn_reflns_theta_min 2.91
_diffrn_standards_decay_% 0
_exptl_absorpt_coefficient_mu 0.233
_exptl_absorpt_correction_T_max 0.962
_exptl_absorpt_correction_T_min 0.910
_exptl_absorpt_correction_type multi-scan
_exptl_absorpt_process_details 'SADABS (Bruker, 1999)'
_exptl_crystal_colour white
_exptl_crystal_density_diffrn 1.325
_exptl_crystal_density_method 'not measured'
_exptl_crystal_description needle
_exptl_crystal_F_000 465
_exptl_crystal_recrystallization_method 'slow evaporation'
_exptl_crystal_size_max 0.30
_exptl_crystal_size_mid 0.20
_exptl_crystal_size_min 0.20
_refine_diff_density_max 0.199
_refine_diff_density_min -0.154
_refine_diff_density_rms 0.037
_refine_ls_abs_structure_details 'Flack H D (1983), Acta Cryst. A39, 876-881'
_refine_ls_abs_structure_Flack -0.03(15)
_refine_ls_extinction_coef 0.036(6)
_refine_ls_extinction_expression Fc^*^=kFc[1+0.001xFc^2^\l^3^/sin(2\q)]^-1/4^
_refine_ls_extinction_method SHELXL
_refine_ls_goodness_of_fit_ref 1.046
_refine_ls_hydrogen_treatment mixed
_refine_ls_matrix_type full
_refine_ls_number_parameters 253
_refine_ls_number_reflns 1798
_refine_ls_number_restraints 146
_refine_ls_restrained_S_all 1.075
_refine_ls_R_factor_all 0.0542
_refine_ls_R_factor_gt 0.0458
_refine_ls_shift/su_max 0.001
_refine_ls_shift/su_mean 0.000
_refine_ls_structure_factor_coef Fsqd
_refine_ls_weighting_details 'calc w=1/[\s^2^(Fo^2^)+(0.0588P)^2^+0.3598P] where P=(Fo^2^+2Fc^2^)/3'
_refine_ls_weighting_scheme calc
_refine_ls_wR_factor_gt 0.1072
_refine_ls_wR_factor_ref 0.1132
_reflns_number_gt 1562
_reflns_number_total 1798
_reflns_threshold_expression >2sigma(I)
_cod_data_source_file c5ra21277d2.cif
_cod_data_source_block shelxl
_cod_original_sg_symbol_H-M P3
_cod_database_code 7223432

loop_
_symmetry_equiv_pos_as_xyz
'x, y, z'
'-y, x-y, z'
'-x+y, -x, z'

loop_
_atom_site_label
_atom_site_type_symbol
_atom_site_fract_x
_atom_site_fract_y
_atom_site_fract_z
_atom_site_U_iso_or_equiv
_atom_site_adp_type
_atom_site_occupancy
_atom_site_symmetry_multiplicity
_atom_site_calc_flag
_atom_site_refinement_flags
_atom_site_disorder_assembly
_atom_site_disorder_group
C1 C 0.1556(4) 0.4192(4) -0.0255(7) 0.0609(13) Uani 1 1 d . A .
H1 H 0.1150 0.4148 -0.1423 0.073 Uiso 1 1 calc R . .
C2 C 0.2661(5) 0.4880(4) -0.0231(7) 0.0719(15) Uani 1 1 d . . .
H2 H 0.3004 0.5295 -0.1403 0.086 Uiso 1 1 calc R . .
C3 C 0.3300(4) 0.4985(4) 0.1499(8) 0.0659(13) Uani 1 1 d . . .
H3 H 0.4057 0.5465 0.1494 0.079 Uiso 1 1 calc R . .
C4 C 0.2783(4) 0.4361(5) 0.3210(8) 0.0642(13) Uani 1 1 d . . .
C5 C 0.1643(4) 0.3637(5) 0.3196(7) 0.0609(13) Uani 1 1 d . A .
C6 C 0.1038(4) 0.3563(4) 0.1441(7) 0.0586(12) Uani 1 1 d . . .
C9 C -0.1846(4) 0.2011(4) -0.1194(8) 0.0583(12) Uani 1 1 d D . .
C10 C -0.2827(5) 0.1149(6) -0.0065(11) 0.100(2) Uani 1 1 d . A .
H10A H -0.2591 0.0944 0.1167 0.151 Uiso 1 1 calc R . .
H10B H -0.3220 0.0514 -0.0933 0.151 Uiso 1 1 calc R . .
H10C H -0.3301 0.1434 0.0299 0.151 Uiso 1 1 calc R . .
C11 C -0.2249(8) 0.2318(7) -0.3118(12) 0.129(3) Uani 1 1 d . A .
H11A H -0.1630 0.2873 -0.3872 0.194 Uiso 1 1 calc R . .
H11B H -0.2724 0.2598 -0.2729 0.194 Uiso 1 1 calc R . .
H11C H -0.2648 0.1678 -0.3972 0.194 Uiso 1 1 calc R . .
C12 C 0.4459(5) 0.5054(6) 0.5054(10) 0.102(2) Uani 1 1 d . . .
H12A H 0.4720 0.5004 0.6398 0.153 Uiso 1 1 calc R . .
H12B H 0.4667 0.5806 0.4773 0.153 Uiso 1 1 calc R . .
H12C H 0.4779 0.4801 0.4032 0.153 Uiso 1 1 calc R . .
C7 C -0.0246(12) 0.2594(12) 0.118(2) 0.043(3) Uani 0.494(7) 1 d PDU A 1
H7 H -0.0528 0.2271 0.2539 0.051 Uiso 0.494(7) 1 calc PR A 1
C8 C -0.1082(9) 0.1652(9) -0.2118(16) 0.045(2) Uani 0.494(7) 1 d PDU A 1
H8 H -0.0572 0.2258 -0.3013 0.053 Uiso 0.494(7) 1 calc PR A 1
N1 N -0.0429(7) 0.1683(7) -0.0273(15) 0.0345(19) Uani 0.494(7) 1 d PDU A 1
O4 O -0.1714(9) 0.0713(10) -0.5328(17) 0.119(4) Uani 0.494(7) 1 d PU A 1
O3 O -0.1758(9) -0.0197(9) -0.262(2) 0.100(3) Uani 0.494(7) 1 d PDU A 1
C13 C -0.1546(12) 0.0599(11) -0.344(3) 0.071(4) Uani 0.494(7) 1 d PDU A 1
C7' C -0.0125(13) 0.2941(10) 0.172(2) 0.053(3) Uani 0.506(7) 1 d PDU A 2
H7' H -0.0298 0.2903 0.3192 0.064 Uiso 0.506(7) 1 calc PR A 2
C8' C -0.0925(13) 0.1649(10) -0.116(2) 0.061(3) Uani 0.506(7) 1 d PDU A 2
H8' H -0.0338 0.2102 -0.2141 0.074 Uiso 0.506(7) 1 calc PR A 2
N1' N -0.0463(8) 0.1839(9) 0.0956(19) 0.060(2) Uani 0.506(7) 1 d PDU A 2
O4' O -0.1916(10) 0.0198(9) -0.381(2) 0.089(3) Uani 0.506(7) 1 d PU A 2
O3' O -0.1577(6) -0.0217(5) -0.0604(16) 0.079(3) Uani 0.506(7) 1 d PDU A 2
C13' C -0.1497(8) 0.0436(9) -0.185(2) 0.064(3) Uani 0.506(7) 1 d PDU A 2
C14 C -0.0209(9) 0.0623(9) 0.3577(17) 0.038(3) Uani 0.33 1 d P . 3
O5 O -0.1128(8) -0.0155(7) 0.2307(14) 0.064(3) Uani 0.33 1 d P B 3
O1 O 0.1123(3) 0.3033(4) 0.4892(5) 0.0848(13) Uani 1 1 d . . .
O2 O 0.3298(3) 0.4391(4) 0.4991(5) 0.0827(12) Uani 1 1 d . . .
S1 S -0.10155(12) 0.32568(12) 0.0295(3) 0.0794(5) Uani 1 1 d D A .
H1A H 0.016(5) 0.166(9) -0.035(16) 0.07(2) Uiso 0.494(7) 1 d PD A 1
H1' H -0.087(6) 0.133(3) 0.178(4) 0.07(2) Uiso 0.506(7) 1 d PD A 2

loop_
_atom_site_aniso_label
_atom_site_aniso_U_11
_atom_site_aniso_U_22
_atom_site_aniso_U_33
_atom_site_aniso_U_23
_atom_site_aniso_U_13
_atom_site_aniso_U_12
C1 0.065(4) 0.062(3) 0.049(3) 0.003(2) -0.003(2) 0.026(3)
C2 0.090(4) 0.065(3) 0.049(3) 0.014(2) 0.019(3) 0.030(3)
C3 0.062(3) 0.062(3) 0.064(3) -0.001(3) 0.008(3) 0.023(3)
C4 0.060(3) 0.085(4) 0.057(3) 0.004(3) 0.007(3) 0.044(3)
C5 0.060(3) 0.086(4) 0.046(3) 0.012(2) 0.008(2) 0.043(3)
C6 0.057(3) 0.076(3) 0.049(3) 0.009(3) 0.004(2) 0.038(3)
C9 0.054(3) 0.058(3) 0.071(3) 0.012(2) 0.006(2) 0.034(2)
C10 0.058(4) 0.109(5) 0.137(5) 0.014(4) 0.024(4) 0.045(4)
C11 0.161(8) 0.101(5) 0.108(5) -0.002(4) -0.053(5) 0.052(5)
C12 0.069(4) 0.120(6) 0.095(5) 0.000(4) -0.025(3) 0.030(4)
C7 0.042(5) 0.041(6) 0.046(6) -0.009(6) -0.002(4) 0.021(5)
C8 0.039(4) 0.039(4) 0.056(5) -0.007(4) -0.002(4) 0.019(3)
N1 0.043(4) 0.036(3) 0.036(5) -0.002(4) 0.000(4) 0.028(3)
O4 0.099(6) 0.108(7) 0.100(7) -0.027(6) -0.014(6) 0.016(6)
O3 0.086(6) 0.063(6) 0.132(8) -0.026(6) 0.006(6) 0.022(5)
C13 0.048(5) 0.058(6) 0.084(6) -0.020(6) 0.004(6) 0.010(5)
C7' 0.054(5) 0.048(7) 0.044(6) -0.008(5) -0.025(5) 0.015(5)
C8' 0.049(5) 0.043(4) 0.077(7) -0.010(5) 0.007(6) 0.012(4)
N1' 0.052(4) 0.048(4) 0.075(5) -0.002(5) -0.011(4) 0.022(4)
O4' 0.099(8) 0.042(5) 0.109(7) -0.010(5) 0.026(6) 0.023(5)
O3' 0.066(4) 0.029(3) 0.143(7) 0.005(4) -0.008(4) 0.024(3)
C13' 0.047(4) 0.044(4) 0.093(6) -0.019(5) 0.015(5) 0.018(4)
C14 0.043(7) 0.026(6) 0.040(7) -0.001(5) -0.011(5) 0.015(5)
O5 0.080(7) 0.047(5) 0.074(7) 0.021(5) 0.020(6) 0.038(5)
O1 0.061(2) 0.141(4) 0.057(2) 0.043(2) 0.0203(17) 0.054(2)
O2 0.061(2) 0.120(3) 0.063(2) 0.011(2) -0.0097(18) 0.042(2)
S1 0.0862(11) 0.0884(11) 0.0931(10) -0.0240(8) -0.0256(9) 0.0658(10)

loop_
_atom_type_symbol
_atom_type_description
_atom_type_scat_dispersion_real
_atom_type_scat_dispersion_imag
_atom_type_scat_source
C C 0.0033 0.0016 'International Tables Vol C Tables 4.2.6.8 and 6.1.1.4'
H H 0.0000 0.0000 'International Tables Vol C Tables 4.2.6.8 and 6.1.1.4'
N N 0.0061 0.0033 'International Tables Vol C Tables 4.2.6.8 and 6.1.1.4'
O O 0.0106 0.0060 'International Tables Vol C Tables 4.2.6.8 and 6.1.1.4'
S S 0.1246 0.1234 'International Tables Vol C Tables 4.2.6.8 and 6.1.1.4'

loop_
_geom_angle_atom_site_label_1
_geom_angle_atom_site_label_2
_geom_angle_atom_site_label_3
_geom_angle
_geom_angle_site_symmetry_1
_geom_angle_site_symmetry_3
C2 C1 C6 120.0(4) . .
C2 C1 H1 120.0 . .
C6 C1 H1 120.0 . .
C1 C2 C3 121.9(5) . .
C1 C2 H2 119.0 . .
C3 C2 H2 119.0 . .
C4 C3 C2 118.3(5) . .
C4 C3 H3 120.8 . .
C2 C3 H3 120.8 . .
O2 C4 C3 124.5(5) . .
O2 C4 C5 115.2(4) . .
C3 C4 C5 120.3(5) . .
O1 C5 C6 119.9(5) . .
O1 C5 C4 120.6(4) . .
C6 C5 C4 119.4(4) . .
C1 C6 C5 120.1(4) . .
C1 C6 C7' 124.9(7) . .
C5 C6 C7' 114.3(7) . .
C1 C6 C7 117.4(6) . .
C5 C6 C7 121.7(6) . .
C10 C9 C8 116.3(6) . .
C10 C9 C11 108.0(5) . .
C8 C9 C11 101.2(6) . .
C10 C9 C8' 107.4(6) . .
C8 C9 C8' 24.2(5) . .
C11 C9 C8' 125.0(7) . .
C10 C9 S1 114.0(4) . .
C8 C9 S1 108.0(5) . .
C11 C9 S1 108.3(4) . .
C8' C9 S1 93.8(5) . .
C9 C10 H10A 109.5 . .
C9 C10 H10B 109.5 . .
H10A C10 H10B 109.5 . .
C9 C10 H10C 109.5 . .
H10A C10 H10C 109.5 . .
H10B C10 H10C 109.5 . .
C9 C11 H11A 109.5 . .
C9 C11 H11B 109.5 . .
H11A C11 H11B 109.5 . .
C9 C11 H11C 109.5 . .
H11A C11 H11C 109.5 . .
H11B C11 H11C 109.5 . .
O2 C12 H12A 109.5 . .
O2 C12 H12B 109.5 . .
H12A C12 H12B 109.5 . .
O2 C12 H12C 109.5 . .
H12A C12 H12C 109.5 . .
H12B C12 H12C 109.5 . .
N1 C7 C6 114.9(9) . .
N1 C7 S1 110.1(8) . .
C6 C7 S1 107.1(8) . .
N1 C7 H7 108.2 . .
C6 C7 H7 108.2 . .
S1 C7 H7 108.2 . .
N1 C8 C9 101.5(7) . .
N1 C8 C13 115.5(11) . .
C9 C8 C13 120.5(10) . .
N1 C8 H8 106.1 . .
C9 C8 H8 106.1 . .
C13 C8 H8 106.1 . .
C8 N1 C7 111.5(8) . .
C8 N1 H1A 123(7) . .
C7 N1 H1A 108(7) . .
O3 C13 O4 127.0(15) . .
O3 C13 C8 117.3(16) . .
O4 C13 C8 115.5(13) . .
C6 C7' N1' 105.8(12) . .
C6 C7' S1 120.9(9) . .
N1' C7' S1 101.0(8) . .
C6 C7' H7' 109.4 . .
N1' C7' H7' 109.4 . .
S1 C7' H7' 109.4 . .
N1' C8' C13' 113.9(12) . .
N1' C8' C9 107.7(9) . .
C13' C8' C9 106.7(10) . .
N1' C8' H8' 109.5 . .
C13' C8' H8' 109.5 . .
C9 C8' H8' 109.5 . .
C7' N1' C8' 112.7(10) . .
C7' N1' H1' 114(3) . .
C8' N1' H1' 112(3) . .
O3' C13' O4' 125.6(12) . .
O3' C13' C8' 117.0(12) . .
O4' C13' C8' 117.4(12) . .
O5 C14 O5 111.2(9) . 3
O5 C14 C14 108.2(6) . 3
O5 C14 C14 49.3(7) 3 3
O5 C14 C14 59.6(7) . 2
O5 C14 C14 99.8(6) 3 2
C14 C14 C14 60.000(1) 3 2
C14 O5 C14 71.1(9) . 2
C4 O2 C12 117.8(4) . .
C7' S1 C9 103.2(4) . .
C9 S1 C7 86.2(4) . .

loop_
_geom_bond_atom_site_label_1
_geom_bond_atom_site_label_2
_geom_bond_distance
_geom_bond_site_symmetry_2
C1 C2 1.355(7) .
C1 C6 1.367(6) .
C1 H1 0.9300 .
C2 C3 1.396(8) .
C2 H2 0.9300 .
C3 C4 1.372(7) .
C3 H3 0.9300 .
C4 O2 1.350(6) .
C4 C5 1.400(7) .
C5 O1 1.355(5) .
C5 C6 1.390(7) .
C6 C7' 1.424(16) .
C6 C7 1.634(15) .
C9 C10 1.491(8) .
C9 C8 1.514(13) .
C9 C11 1.517(8) .
C9 C8' 1.605(19) .
C9 S1 1.817(5) .
C10 H10A 0.9600 .
C10 H10B 0.9600 .
C10 H10C 0.9600 .
C11 H11A 0.9600 .
C11 H11B 0.9600 .
C11 H11C 0.9600 .
C12 O2 1.415(6) .
C12 H12A 0.9600 .
C12 H12B 0.9600 .
C12 H12C 0.9600 .
C7 N1 1.500(13) .
C7 S1 1.831(13) .
C7 H7 0.9800 .
C8 N1 1.493(12) .
C8 C13 1.541(15) .
C8 H8 0.9800 .
N1 H1A 0.85(2) .
O4 C13 1.27(2) .
O3 C13 1.134(17) .
C7' N1' 1.456(13) .
C7' S1 1.776(15) .
C7' H7' 0.9800 .
C8' N1' 1.481(13) .
C8' C13' 1.540(14) .
C8' H8' 0.9800 .
N1' H1' 0.85(2) .
O4' C13' 1.372(19) .
O3' C13' 1.181(12) .
C14 O5 1.456(14) .
C14 O5 1.657(14) 3
C14 C14 1.818(19) 3
C14 C14 1.818(19) 2
O5 C14 1.657(14) 2

loop_
_geom_torsion_atom_site_label_1
_geom_torsion_atom_site_label_2
_geom_torsion_atom_site_label_3
_geom_torsion_atom_site_label_4
_geom_torsion
_geom_torsion_site_symmetry_1
_geom_torsion_site_symmetry_4
C6 C1 C2 C3 -1.0(8) . .
C1 C2 C3 C4 0.5(8) . .
C2 C3 C4 O2 -179.1(5) . .
C2 C3 C4 C5 0.2(7) . .
O2 C4 C5 O1 0.7(7) . .
C3 C4 C5 O1 -178.8(5) . .
O2 C4 C5 C6 178.9(5) . .
C3 C4 C5 C6 -0.5(7) . .
C2 C1 C6 C5 0.7(7) . .
C2 C1 C6 C7' 170.0(8) . .
C2 C1 C6 C7 -169.1(6) . .
O1 C5 C6 C1 178.3(5) . .
C4 C5 C6 C1 0.0(7) . .
O1 C5 C6 C7' 7.9(9) . .
C4 C5 C6 C7' -170.4(7) . .
O1 C5 C6 C7 -12.3(8) . .
C4 C5 C6 C7 169.4(6) . .
C1 C6 C7 N1 65.2(11) . .
C5 C6 C7 N1 -104.4(9) . .
C7' C6 C7 N1 -177(4) . .
C1 C6 C7 S1 -57.4(8) . .
C5 C6 C7 S1 132.9(6) . .
C7' C6 C7 S1 60(3) . .
C10 C9 C8 N1 -79.9(8) . .
C11 C9 C8 N1 163.3(7) . .
C8' C9 C8 N1 -6.6(14) . .
S1 C9 C8 N1 49.7(8) . .
C10 C9 C8 C13 49.1(13) . .
C11 C9 C8 C13 -67.6(12) . .
C8' C9 C8 C13 122(2) . .
S1 C9 C8 C13 178.8(10) . .
C9 C8 N1 C7 -34.2(11) . .
C13 C8 N1 C7 -166.4(11) . .
C6 C7 N1 C8 -115.1(10) . .
S1 C7 N1 C8 5.9(12) . .
N1 C8 C13 O3 30.5(19) . .
C9 C8 C13 O3 -92.0(17) . .
N1 C8 C13 O4 -153.9(12) . .
C9 C8 C13 O4 83.6(16) . .
C1 C6 C7' N1' 93.1(10) . .
C5 C6 C7' N1' -97.0(9) . .
C7 C6 C7' N1' 20(2) . .
C1 C6 C7' S1 -20.6(14) . .
C5 C6 C7' S1 149.2(7) . .
C7 C6 C7' S1 -94(3) . .
C10 C9 C8' N1' -73.7(9) . .
C8 C9 C8' N1' 170(2) . .
C11 C9 C8' N1' 158.4(7) . .
S1 C9 C8' N1' 42.9(8) . .
C10 C9 C8' C13' 49.0(11) . .
C8 C9 C8' C13' -66.9(17) . .
C11 C9 C8' C13' -78.9(11) . .
S1 C9 C8' C13' 165.6(8) . .
C6 C7' N1' C8' -99.8(12) . .
S1 C7' N1' C8' 27.0(14) . .
C13' C8' N1' C7' -168.6(12) . .
C9 C8' N1' C7' -50.4(13) . .
N1' C8' C13' O3' 5.0(16) . .
C9 C8' C13' O3' -113.7(11) . .
N1' C8' C13' O4' -178.0(11) . .
C9 C8' C13' O4' 63.3(12) . .
O5 C14 O5 C14 89.1(7) 3 2
C14 C14 O5 C14 36.6(5) 3 2
C3 C4 O2 C12 -4.5(8) . .
C5 C4 O2 C12 176.1(5) . .
C6 C7' S1 C9 117.9(9) . .
N1' C7' S1 C9 1.8(10) . .
C6 C7' S1 C7 102(4) . .
N1' C7' S1 C7 -14(2) . .
C10 C9 S1 C7' 85.5(7) . .
C8 C9 S1 C7' -45.5(8) . .
C11 C9 S1 C7' -154.3(7) . .
C8' C9 S1 C7' -25.5(8) . .
C10 C9 S1 C7 90.1(6) . .
C8 C9 S1 C7 -40.9(7) . .
C11 C9 S1 C7 -149.7(7) . .
C8' C9 S1 C7 -20.9(7) . .
N1 C7 S1 C7' -175(4) . .
C6 C7 S1 C7' -50(3) . .
N1 C7 S1 C9 19.7(8) . .
C6 C7 S1 C9 145.3(6) . .
